data_2211191
loop_
_publ_author_name
'Ran, Jing-Wen'
'Gong, Dao-Jun'
'Li, Ya-Hong'

_publ_section_title
;
 Di-\m-benzoato-bis[benzoatodipyridinemanganese(II)]
;
_journal_coeditor_code SG2068
_journal_issue 11
_journal_name_full 'Acta Crystallographica Section E'
_journal_page_first m3142
_journal_page_last m3143
_journal_paper_doi 10.1107/S160053680603947X
_journal_volume 62
_journal_year 2006
_chemical_formula_iupac '[Mn2 (C7 H5 O2)4 (C5 H5 N1)4]'
_chemical_formula_moiety 'C48 H40 Mn2 N4 O8'
_chemical_formula_sum 'C48 H40 Mn2 N4 O8'
_chemical_formula_weight 910.72
_chemical_name_systematic
;
Di-\m-benzoato-bis[benzoatodipyridinemanganese(II)]
;
_space_group_IT_number 14
_symmetry_cell_setting monoclinic
_symmetry_space_group_name_Hall '-P 2ybc'
_symmetry_space_group_name_H-M 'P 1 21/c 1'
_atom_sites_solution_hydrogens geom
_atom_sites_solution_primary direct
_atom_sites_solution_secondary difmap
_audit_creation_method SHELXL97
_cell_angle_alpha 90.00
_cell_angle_beta 100.1850(10)
_cell_angle_gamma 90.00
_cell_formula_units_Z 2
_cell_length_a 12.7476(8)
_cell_length_b 8.4582(5)
_cell_length_c 20.5745(13)
_cell_measurement_temperature 296(2)
_cell_measurement_theta_max 25.1
_cell_measurement_theta_min 1.62
_cell_volume 2183.4(2)
_computing_cell_refinement SMART
_computing_data_collection 'SMART (Bruker, 1997)'
_computing_data_reduction 'SAINT (Bruker, 1997)'
_computing_molecular_graphics 'SHELXTL (Sheldrick, 1997b)'
_computing_publication_material SHELXTL
_computing_structure_refinement 'SHELXL97 (Sheldrick, 1997a)'
_computing_structure_solution 'SHELXS97 (Sheldrick, 1997a)'
_diffrn_ambient_temperature 296(2)
_diffrn_measured_fraction_theta_full 0.997
_diffrn_measured_fraction_theta_max 0.997
_diffrn_measurement_device_type 'Bruker SMART CCD area-detector'
_diffrn_measurement_method '\f and \w'
_diffrn_radiation_monochromator graphite
_diffrn_radiation_source 'fine-focus sealed tube'
_diffrn_radiation_type MoK\a
_diffrn_radiation_wavelength 0.71073
_diffrn_reflns_av_R_equivalents 0.0204
_diffrn_reflns_av_sigmaI/netI 0.0241
_diffrn_reflns_limit_h_max 15
_diffrn_reflns_limit_h_min -14
_diffrn_reflns_limit_k_max 9
_diffrn_reflns_limit_k_min -10
_diffrn_reflns_limit_l_max 24
_diffrn_reflns_limit_l_min -23
_diffrn_reflns_number 10609
_diffrn_reflns_theta_full 25.10
_diffrn_reflns_theta_max 25.10
_diffrn_reflns_theta_min 1.62
_diffrn_standards_decay_% 0
_diffrn_standards_interval_count 0
_diffrn_standards_interval_time 0
_diffrn_standards_number 0
_exptl_absorpt_coefficient_mu 0.637
_exptl_absorpt_correction_T_max 0.8864
_exptl_absorpt_correction_T_min 0.8017
_exptl_absorpt_correction_type multi-scan
_exptl_absorpt_process_details '(SADABS; Sheldrick, 1996)'
_exptl_crystal_colour brown
_exptl_crystal_density_diffrn 1.385
_exptl_crystal_density_method 'not measured'
_exptl_crystal_description cubic
_exptl_crystal_F_000 940
_exptl_crystal_size_max 0.36
_exptl_crystal_size_mid 0.28
_exptl_crystal_size_min 0.19
_refine_diff_density_max 0.184
_refine_diff_density_min -0.210
_refine_ls_extinction_method none
_refine_ls_goodness_of_fit_ref 1.214
_refine_ls_hydrogen_treatment constr
_refine_ls_matrix_type full
_refine_ls_number_parameters 280
_refine_ls_number_reflns 3874
_refine_ls_number_restraints 0
_refine_ls_restrained_S_all 1.214
_refine_ls_R_factor_all 0.0423
_refine_ls_R_factor_gt 0.0311
_refine_ls_shift/su_max 0.000
_refine_ls_shift/su_mean 0.000
_refine_ls_structure_factor_coef Fsqd
_refine_ls_weighting_details 'calc w = 1/[\s^2^(Fo^2^)+(0.0406P)^2^] where P=(Fo^2^+2Fc^2^)/3'
_refine_ls_weighting_scheme calc
_refine_ls_wR_factor_gt 0.0813
_refine_ls_wR_factor_ref 0.0865
_reflns_number_gt 3137
_reflns_number_total 3874
_reflns_threshold_expression I>2\s(I)
_cod_data_source_file sg2068.cif
_cod_data_source_block I
_cod_depositor_comments
;
The following automatic conversions were performed:
'_symmetry_cell_setting' value 'Monoclinic' changed to 'monoclinic'
according to '/home/saulius/struct/CIF-dictionaries/cif_core.dic'
dictionary named 'cif_core.dic' version 2.4.1 from 2010-06-29.

Automatic conversion script
Id: cif_fix_enum 1527 2010-12-29 10:47:43Z saulius 

The following automatic conversions were performed:

'_symmetry_cell_setting' value 'Monoclinic' changed to 'monoclinic'
according to /home/saulius/struct/CIF-dictionaries/cif_core.dic
dictionary named 'cif_core.dic' version 2.4.1 from 2010-06-29.

Automatic conversion script
Id: cif_fix_values 1715 2011-07-08 13:25:40Z adriana 
;
_cod_original_sg_symbol_H-M 'P 21/c'
_cod_database_code 2211191
_cod_database_fobs_code 2211191

loop_
_symmetry_equiv_pos_as_xyz
'x, y, z'
'-x, y+1/2, -z+1/2'
'-x, -y, -z'
'x, -y-1/2, z-1/2'

loop_
_atom_site_type_symbol
_atom_site_label
_atom_site_fract_x
_atom_site_fract_y
_atom_site_fract_z
_atom_site_U_iso_or_equiv
_atom_site_adp_type
_atom_site_calc_flag
_atom_site_refinement_flags
_atom_site_occupancy
Mn Mn1 0.12067(2) 1.02280(3) 0.094604(13) 0.04750(12) Uani d . 1
N N1 0.17963(12) 1.23206(19) 0.03985(7) 0.0545(4) Uani d . 1
N N2 0.08805(12) 0.78523(18) 0.14006(7) 0.0535(4) Uani d . 1
O O1 0.11903(11) 0.89294(17) 0.00695(6) 0.0628(4) Uani d . 1
O O2 0.03473(10) 0.89972(17) -0.09672(7) 0.0644(4) Uani d . 1
O O3 0.29414(11) 0.98457(15) 0.14702(7) 0.0589(4) Uani d . 1
O O4 0.18380(10) 1.12919(16) 0.19301(6) 0.0603(4) Uani d . 1
C C1 0.11800(14) 0.8911(2) -0.05371(9) 0.0472(4) Uani d . 1
C C2 0.22147(14) 0.8710(2) -0.07784(9) 0.0458(4) Uani d . 1
C C3 0.31724(15) 0.8773(2) -0.03417(10) 0.0595(5) Uani d . 1
H H3 0.3175 0.8969 0.0103 0.071 Uiso calc R 1
C C4 0.41207(17) 0.8548(3) -0.05587(13) 0.0806(7) Uani d . 1
H H4 0.4761 0.8601 -0.0262 0.097 Uiso calc R 1
C C5 0.41211(19) 0.8245(3) -0.12141(15) 0.0937(8) Uani d . 1
H H5 0.4763 0.8084 -0.1360 0.112 Uiso calc R 1
C C6 0.3182(2) 0.8179(3) -0.16537(12) 0.0892(8) Uani d . 1
H H6 0.3184 0.7968 -0.2097 0.107 Uiso calc R 1
C C7 0.22248(16) 0.8429(3) -0.14351(10) 0.0653(6) Uani d . 1
H H7 0.1587 0.8407 -0.1735 0.078 Uiso calc R 1
C C8 0.27439(15) 1.0671(2) 0.19455(9) 0.0500(4) Uani d . 1
C C9 0.35986(15) 1.0951(2) 0.25298(9) 0.0513(5) Uani d . 1
C C10 0.34451(18) 1.2006(3) 0.30164(10) 0.0714(6) Uani d . 1
H H10 0.2801 1.2544 0.2981 0.086 Uiso calc R 1
C C11 0.4240(2) 1.2270(3) 0.35548(12) 0.0914(8) Uani d . 1
H H11 0.4131 1.2985 0.3880 0.110 Uiso calc R 1
C C12 0.5189(2) 1.1481(4) 0.36104(13) 0.1004(9) Uani d . 1
H H12 0.5723 1.1661 0.3973 0.121 Uiso calc R 1
C C13 0.5352(2) 1.0432(4) 0.31361(14) 0.0949(9) Uani d . 1
H H13 0.5998 0.9897 0.3178 0.114 Uiso calc R 1
C C14 0.45608(17) 1.0154(3) 0.25903(11) 0.0697(6) Uani d . 1
H H14 0.4677 0.9437 0.2268 0.084 Uiso calc R 1
C C15 0.11335(17) 1.3257(3) 0.00015(10) 0.0699(6) Uani d . 1
H H15 0.0405 1.3089 -0.0031 0.084 Uiso calc R 1
C C16 0.1464(2) 1.4463(3) -0.03652(12) 0.0794(7) Uani d . 1
H H16 0.0970 1.5103 -0.0630 0.095 Uiso calc R 1
C C17 0.2532(2) 1.4698(3) -0.03310(13) 0.0814(7) Uani d . 1
H H17 0.2780 1.5476 -0.0585 0.098 Uiso calc R 1
C C18 0.3231(2) 1.3763(3) 0.00847(13) 0.0829(7) Uani d . 1
H H18 0.3963 1.3914 0.0127 0.099 Uiso calc R 1
C C19 0.28281(16) 1.2597(3) 0.04379(10) 0.0673(6) Uani d . 1
H H19 0.3307 1.1969 0.0719 0.081 Uiso calc R 1
C C20 0.00719(17) 0.7578(3) 0.17137(9) 0.0629(5) Uani d . 1
H H20 -0.0396 0.8401 0.1755 0.075 Uiso calc R 1
C C21 -0.0105(2) 0.6117(3) 0.19816(11) 0.0795(7) Uani d . 1
H H21 -0.0673 0.5966 0.2203 0.095 Uiso calc R 1
C C22 0.0582(2) 0.4894(3) 0.19115(11) 0.0773(7) Uani d . 1
H H22 0.0479 0.3895 0.2079 0.093 Uiso calc R 1
C C23 0.1409(2) 0.5172(3) 0.15952(11) 0.0710(6) Uani d . 1
H H23 0.1883 0.4366 0.1544 0.085 Uiso calc R 1
C C24 0.15392(17) 0.6644(2) 0.13520(10) 0.0642(5) Uani d . 1
H H24 0.2117 0.6818 0.1141 0.077 Uiso calc R 1

loop_
_atom_site_aniso_label
_atom_site_aniso_U_11
_atom_site_aniso_U_22
_atom_site_aniso_U_33
_atom_site_aniso_U_12
_atom_site_aniso_U_13
_atom_site_aniso_U_23
Mn1 0.04106(18) 0.0540(2) 0.04667(19) 0.00364(13) 0.00575(12) 0.00017(12)
N1 0.0531(10) 0.0546(10) 0.0546(10) -0.0003(8) 0.0065(7) -0.0004(8)
N2 0.0567(10) 0.0533(10) 0.0514(9) 0.0034(8) 0.0118(7) -0.0016(7)
O1 0.0714(9) 0.0686(10) 0.0514(8) 0.0012(7) 0.0191(7) -0.0048(7)
O2 0.0442(8) 0.0847(10) 0.0636(9) 0.0156(7) 0.0074(7) -0.0014(7)
O3 0.0527(8) 0.0694(9) 0.0520(8) 0.0056(6) 0.0026(6) -0.0063(7)
O4 0.0518(8) 0.0644(9) 0.0620(8) 0.0094(7) 0.0029(6) -0.0037(7)
C1 0.0498(11) 0.0392(10) 0.0530(12) 0.0040(8) 0.0107(9) -0.0002(8)
C2 0.0445(10) 0.0425(10) 0.0505(11) 0.0057(8) 0.0085(8) 0.0045(8)
C3 0.0519(12) 0.0569(13) 0.0676(13) 0.0026(9) 0.0049(10) -0.0013(10)
C4 0.0432(12) 0.0855(17) 0.110(2) 0.0053(11) 0.0045(12) 0.0010(15)
C5 0.0561(15) 0.115(2) 0.118(2) 0.0164(14) 0.0370(16) 0.0132(18)
C6 0.0788(17) 0.125(2) 0.0722(16) 0.0243(16) 0.0356(14) 0.0101(15)
C7 0.0573(12) 0.0824(16) 0.0569(13) 0.0158(11) 0.0122(10) 0.0058(11)
C8 0.0509(12) 0.0486(11) 0.0491(11) -0.0034(9) 0.0053(9) 0.0077(9)
C9 0.0517(12) 0.0543(12) 0.0463(11) -0.0102(9) 0.0046(8) 0.0066(9)
C10 0.0772(15) 0.0725(15) 0.0620(13) -0.0094(12) 0.0059(11) -0.0039(11)
C11 0.109(2) 0.098(2) 0.0619(15) -0.0301(18) 0.0014(14) -0.0142(14)
C12 0.092(2) 0.126(3) 0.0705(17) -0.0361(19) -0.0211(15) 0.0036(17)
C13 0.0566(15) 0.128(2) 0.091(2) -0.0069(15) -0.0138(14) 0.0078(18)
C14 0.0572(14) 0.0856(17) 0.0632(14) -0.0027(12) 0.0024(11) 0.0035(11)
C15 0.0646(14) 0.0710(15) 0.0682(14) -0.0055(11) -0.0039(11) 0.0070(12)
C16 0.0881(19) 0.0663(16) 0.0765(16) 0.0001(13) -0.0054(13) 0.0147(12)
C17 0.103(2) 0.0526(14) 0.0918(19) -0.0037(14) 0.0272(16) 0.0107(12)
C18 0.0689(15) 0.0663(16) 0.119(2) -0.0014(12) 0.0315(14) 0.0156(15)
C19 0.0555(13) 0.0631(14) 0.0839(15) 0.0069(11) 0.0137(11) 0.0124(11)
C20 0.0694(14) 0.0666(14) 0.0559(12) 0.0066(11) 0.0198(10) -0.0012(10)
C21 0.0971(19) 0.0824(18) 0.0663(14) -0.0119(14) 0.0340(13) 0.0082(12)
C22 0.111(2) 0.0574(15) 0.0631(15) -0.0038(13) 0.0143(14) 0.0083(11)
C23 0.0899(17) 0.0554(14) 0.0675(15) 0.0117(12) 0.0135(13) 0.0010(11)
C24 0.0671(13) 0.0594(14) 0.0692(14) 0.0098(11) 0.0205(11) 0.0031(11)

loop_
_atom_type_symbol
_atom_type_description
_atom_type_scat_dispersion_real
_atom_type_scat_dispersion_imag
_atom_type_scat_source
C C 0.0033 0.0016 'International Tables Vol C Tables 4.2.6.8 and 6.1.1.4'
H H 0.0000 0.0000 'International Tables Vol C Tables 4.2.6.8 and 6.1.1.4'
N N 0.0061 0.0033 'International Tables Vol C Tables 4.2.6.8 and 6.1.1.4'
O O 0.0106 0.0060 'International Tables Vol C Tables 4.2.6.8 and 6.1.1.4'
Mn Mn 0.3368 0.7283 'International Tables Vol C Tables 4.2.6.8 and 6.1.1.4'

loop_
_geom_angle_atom_site_label_1
_geom_angle_atom_site_label_2
_geom_angle_atom_site_label_3
_geom_angle_site_symmetry_1
_geom_angle_site_symmetry_3
_geom_angle
_geom_angle_publ_flag
O2 Mn1 O1 3_575 . 108.33(5) ?
O2 Mn1 O4 3_575 . 92.61(5) ?
O1 Mn1 O4 . . 158.98(5) yes
O2 Mn1 N2 3_575 . 91.45(6) ?
O1 Mn1 N2 . . 85.24(5) yes
O4 Mn1 N2 . . 92.62(5) ?
O2 Mn1 N1 3_575 . 99.32(6) ?
O1 Mn1 N1 . . 86.36(5) yes
O4 Mn1 N1 . . 92.15(5) yes
N2 Mn1 N1 . . 168.00(5) yes
O2 Mn1 O3 3_575 . 150.09(5) ?
O1 Mn1 O3 . . 100.99(5) yes
O4 Mn1 O3 . . 57.99(5) yes
N2 Mn1 O3 . . 85.07(5) ?
N1 Mn1 O3 . . 88.14(5) ?
O2 Mn1 C8 3_575 . 121.40(6) ?
O1 Mn1 C8 . . 129.98(6) ?
O4 Mn1 C8 . . 29.01(5) ?
N2 Mn1 C8 . . 88.24(5) ?
N1 Mn1 C8 . . 90.61(6) ?
O3 Mn1 C8 . . 28.98(5) ?
C19 N1 C15 . . 116.70(18) ?
C19 N1 Mn1 . . 120.94(13) ?
C15 N1 Mn1 . . 122.27(14) ?
C20 N2 C24 . . 116.98(18) ?
C20 N2 Mn1 . . 124.39(14) ?
C24 N2 Mn1 . . 118.62(13) ?
C1 O1 Mn1 . . 149.33(13) ?
C1 O2 Mn1 . 3_575 133.40(12) ?
C8 O3 Mn1 . . 88.78(11) ?
C8 O4 Mn1 . . 92.08(11) ?
O1 C1 O2 . . 124.19(17) ?
O1 C1 C2 . . 118.63(16) ?
O2 C1 C2 . . 117.13(16) ?
C7 C2 C3 . . 118.99(17) ?
C7 C2 C1 . . 120.47(17) ?
C3 C2 C1 . . 120.53(17) ?
C4 C3 C2 . . 120.7(2) ?
C4 C3 H3 . . 119.7 ?
C2 C3 H3 . . 119.7 ?
C5 C4 C3 . . 119.9(2) ?
C5 C4 H4 . . 120.1 ?
C3 C4 H4 . . 120.1 ?
C6 C5 C4 . . 120.3(2) ?
C6 C5 H5 . . 119.9 ?
C4 C5 H5 . . 119.9 ?
C5 C6 C7 . . 119.7(2) ?
C5 C6 H6 . . 120.1 ?
C7 C6 H6 . . 120.1 ?
C2 C7 C6 . . 120.4(2) ?
C2 C7 H7 . . 119.8 ?
C6 C7 H7 . . 119.8 ?
O3 C8 O4 . . 121.12(17) ?
O3 C8 C9 . . 119.66(18) ?
O4 C8 C9 . . 119.20(18) ?
O3 C8 Mn1 . . 62.24(10) ?
O4 C8 Mn1 . . 58.90(9) ?
C9 C8 Mn1 . . 178.09(15) ?
C10 C9 C14 . . 119.07(19) ?
C10 C9 C8 . . 120.68(19) ?
C14 C9 C8 . . 120.25(19) ?
C9 C10 C11 . . 120.5(2) ?
C9 C10 H10 . . 119.7 ?
C11 C10 H10 . . 119.7 ?
C12 C11 C10 . . 120.1(3) ?
C12 C11 H11 . . 120.0 ?
C10 C11 H11 . . 120.0 ?
C13 C12 C11 . . 120.2(2) ?
C13 C12 H12 . . 119.9 ?
C11 C12 H12 . . 119.9 ?
C12 C13 C14 . . 120.5(3) ?
C12 C13 H13 . . 119.7 ?
C14 C13 H13 . . 119.7 ?
C9 C14 C13 . . 119.6(2) ?
C9 C14 H14 . . 120.2 ?
C13 C14 H14 . . 120.2 ?
N1 C15 C16 . . 123.7(2) ?
N1 C15 H15 . . 118.1 ?
C16 C15 H15 . . 118.1 ?
C17 C16 C15 . . 118.6(2) ?
C17 C16 H16 . . 120.7 ?
C15 C16 H16 . . 120.7 ?
C16 C17 C18 . . 118.7(2) ?
C16 C17 H17 . . 120.6 ?
C18 C17 H17 . . 120.6 ?
C17 C18 C19 . . 118.7(2) ?
C17 C18 H18 . . 120.7 ?
C19 C18 H18 . . 120.7 ?
N1 C19 C18 . . 123.6(2) ?
N1 C19 H19 . . 118.2 ?
C18 C19 H19 . . 118.2 ?
N2 C20 C21 . . 122.9(2) ?
N2 C20 H20 . . 118.6 ?
C21 C20 H20 . . 118.6 ?
C22 C21 C20 . . 118.4(2) ?
C22 C21 H21 . . 120.8 ?
C20 C21 H21 . . 120.8 ?
C23 C22 C21 . . 118.8(2) ?
C23 C22 H22 . . 120.6 ?
C21 C22 H22 . . 120.6 ?
C22 C23 C24 . . 119.4(2) ?
C22 C23 H23 . . 120.3 ?
C24 C23 H23 . . 120.3 ?
N2 C24 C23 . . 123.5(2) ?
N2 C24 H24 . . 118.3 ?
C23 C24 H24 . . 118.3 ?

loop_
_geom_bond_atom_site_label_1
_geom_bond_atom_site_label_2
_geom_bond_site_symmetry_2
_geom_bond_distance
_geom_bond_publ_flag
Mn1 O2 3_575 2.0943(12) ?
Mn1 O1 . 2.1086(13) yes
Mn1 O4 . 2.2316(13) yes
Mn1 N2 . 2.2854(16) yes
Mn1 N1 . 2.2948(16) yes
Mn1 O3 . 2.3052(13) yes
Mn1 C8 . 2.6044(19) yes
N1 C19 . 1.324(2) ?
N1 C15 . 1.328(2) ?
N2 C20 . 1.329(2) ?
N2 C24 . 1.337(2) ?
O1 C1 . 1.246(2) ?
O2 C1 . 1.258(2) ?
O2 Mn1 3_575 2.0943(12) ?
O3 C8 . 1.262(2) ?
O4 C8 . 1.264(2) ?
C1 C2 . 1.499(2) ?
C2 C7 . 1.374(3) ?
C2 C3 . 1.383(3) ?
C3 C4 . 1.374(3) ?
C3 H3 . 0.9300 ?
C4 C5 . 1.373(3) ?
C4 H4 . 0.9300 ?
C5 C6 . 1.368(3) ?
C5 H5 . 0.9300 ?
C6 C7 . 1.389(3) ?
C6 H6 . 0.9300 ?
C7 H7 . 0.9300 ?
C8 C9 . 1.492(3) ?
C9 C10 . 1.381(3) ?
C9 C14 . 1.386(3) ?
C10 C11 . 1.381(3) ?
C10 H10 . 0.9300 ?
C11 C12 . 1.368(4) ?
C11 H11 . 0.9300 ?
C12 C13 . 1.362(4) ?
C12 H12 . 0.9300 ?
C13 C14 . 1.391(3) ?
C13 H13 . 0.9300 ?
C14 H14 . 0.9300 ?
C15 C16 . 1.378(3) ?
C15 H15 . 0.9300 ?
C16 C17 . 1.365(3) ?
C16 H16 . 0.9300 ?
C17 C18 . 1.372(3) ?
C17 H17 . 0.9300 ?
C18 C19 . 1.377(3) ?
C18 H18 . 0.9300 ?
C19 H19 . 0.9300 ?
C20 C21 . 1.387(3) ?
C20 H20 . 0.9300 ?
C21 C22 . 1.379(3) ?
C21 H21 . 0.9300 ?
C22 C23 . 1.354(3) ?
C22 H22 . 0.9300 ?
C23 C24 . 1.363(3) ?
C23 H23 . 0.9300 ?
C24 H24 . 0.9300 ?

loop_
_geom_torsion_atom_site_label_1
_geom_torsion_atom_site_label_2
_geom_torsion_atom_site_label_3
_geom_torsion_atom_site_label_4
_geom_torsion_site_symmetry_1
_geom_torsion
O2 Mn1 N1 C19 3_575 159.57(15)
O1 Mn1 N1 C19 . -92.44(15)
O4 Mn1 N1 C19 . 66.57(15)
N2 Mn1 N1 C19 . -46.8(3)
O3 Mn1 N1 C19 . 8.70(15)
C8 Mn1 N1 C19 . 37.58(15)
O2 Mn1 N1 C15 3_575 -24.15(17)
O1 Mn1 N1 C15 . 83.84(16)
O4 Mn1 N1 C15 . -117.16(16)
N2 Mn1 N1 C15 . 129.5(3)
O3 Mn1 N1 C15 . -175.02(16)
C8 Mn1 N1 C15 . -146.14(16)
O2 Mn1 N2 C20 3_575 -17.37(16)
O1 Mn1 N2 C20 . -125.65(15)
O4 Mn1 N2 C20 . 75.31(15)
N1 Mn1 N2 C20 . -171.3(2)
O3 Mn1 N2 C20 . 132.86(16)
C8 Mn1 N2 C20 . 104.00(16)
O2 Mn1 N2 C24 3_575 162.55(14)
O1 Mn1 N2 C24 . 54.28(15)
O4 Mn1 N2 C24 . -104.76(14)
N1 Mn1 N2 C24 . 8.6(3)
O3 Mn1 N2 C24 . -47.21(14)
C8 Mn1 N2 C24 . -76.08(15)
O2 Mn1 O1 C1 3_575 79.5(2)
O4 Mn1 O1 C1 . -105.6(3)
N2 Mn1 O1 C1 . 169.5(2)
N1 Mn1 O1 C1 . -19.1(2)
O3 Mn1 O1 C1 . -106.5(2)
C8 Mn1 O1 C1 . -106.9(2)
O2 Mn1 O3 C8 3_575 -10.94(17)
O1 Mn1 O3 C8 . -179.44(11)
O4 Mn1 O3 C8 . 0.93(10)
N2 Mn1 O3 C8 . -95.27(11)
N1 Mn1 O3 C8 . 94.63(11)
O2 Mn1 O4 C8 3_575 173.17(11)
O1 Mn1 O4 C8 . -1.9(2)
N2 Mn1 O4 C8 . 81.60(11)
N1 Mn1 O4 C8 . -87.39(11)
O3 Mn1 O4 C8 . -0.93(10)
Mn1 O1 C1 O2 . -85.6(3)
Mn1 O1 C1 C2 . 96.9(3)
Mn1 O2 C1 O1 3_575 19.0(3)
Mn1 O2 C1 C2 3_575 -163.49(12)
O1 C1 C2 C7 . 169.52(18)
O2 C1 C2 C7 . -8.2(3)
O1 C1 C2 C3 . -9.2(3)
O2 C1 C2 C3 . 173.16(17)
C7 C2 C3 C4 . -0.4(3)
C1 C2 C3 C4 . 178.29(18)
C2 C3 C4 C5 . -0.6(4)
C3 C4 C5 C6 . 0.6(4)
C4 C5 C6 C7 . 0.4(4)
C3 C2 C7 C6 . 1.4(3)
C1 C2 C7 C6 . -177.3(2)
C5 C6 C7 C2 . -1.4(4)
Mn1 O3 C8 O4 . -1.63(18)
Mn1 O3 C8 C9 . 179.78(15)
Mn1 O4 C8 O3 . 1.68(18)
Mn1 O4 C8 C9 . -179.72(15)
O2 Mn1 C8 O3 3_575 173.63(10)
O1 Mn1 C8 O3 . 0.72(14)
O4 Mn1 C8 O3 . -178.37(18)
N2 Mn1 C8 O3 . 83.01(11)
N1 Mn1 C8 O3 . -85.05(11)
O2 Mn1 C8 O4 3_575 -8.00(13)
O1 Mn1 C8 O4 . 179.09(10)
N2 Mn1 C8 O4 . -98.62(11)
N1 Mn1 C8 O4 . 93.32(11)
O3 Mn1 C8 O4 . 178.37(18)
O2 Mn1 C8 C9 3_575 -1(4)
O1 Mn1 C8 C9 . -173(4)
O4 Mn1 C8 C9 . 7(4)
N2 Mn1 C8 C9 . -91(4)
N1 Mn1 C8 C9 . 101(4)
O3 Mn1 C8 C9 . -174(4)
O3 C8 C9 C10 . 171.81(18)
O4 C8 C9 C10 . -6.8(3)
Mn1 C8 C9 C10 . -14(4)
O3 C8 C9 C14 . -8.1(3)
O4 C8 C9 C14 . 173.28(18)
Mn1 C8 C9 C14 . 166(4)
C14 C9 C10 C11 . 0.3(3)
C8 C9 C10 C11 . -179.62(19)
C9 C10 C11 C12 . -0.2(4)
C10 C11 C12 C13 . -0.1(4)
C11 C12 C13 C14 . 0.2(4)
C10 C9 C14 C13 . -0.2(3)
C8 C9 C14 C13 . 179.7(2)
C12 C13 C14 C9 . 0.0(4)
C19 N1 C15 C16 . 0.5(3)
Mn1 N1 C15 C16 . -175.92(17)
N1 C15 C16 C17 . 1.3(4)
C15 C16 C17 C18 . -2.4(4)
C16 C17 C18 C19 . 1.7(4)
C15 N1 C19 C18 . -1.2(3)
Mn1 N1 C19 C18 . 175.25(18)
C17 C18 C19 N1 . 0.1(4)
C24 N2 C20 C21 . -0.2(3)
Mn1 N2 C20 C21 . 179.72(16)
N2 C20 C21 C22 . -0.9(4)
C20 C21 C22 C23 . 1.1(4)
C21 C22 C23 C24 . -0.3(4)
C20 N2 C24 C23 . 1.1(3)
Mn1 N2 C24 C23 . -178.86(17)
C22 C23 C24 N2 . -0.8(4)
